data_4340728
loop_
_publ_author_name
'Abe, Tsukasa'
'Morimoto, Yuma'
'Tano, Tetsuro'
'Mieda, Kaoru'
'Sugimoto, Hideki'
'Fujieda, Nobutaka'
'Ogura, Takashi'
'Itoh, Shinobu'

_publ_section_title
;
 Geometric control of nuclearity in copper(i)/dioxygen chemistry.
;
_journal_issue 16
_journal_name_full 'Inorganic chemistry'
_journal_page_first 8786
_journal_page_last 8794
_journal_paper_doi 10.1021/ic501461n
_journal_volume 53
_journal_year 2014
_chemical_formula_moiety 'C20 H27 Cu F6 N3 P'
_chemical_formula_sum 'C20 H27 Cu F6 N3 P'
_chemical_formula_weight 517.96
_space_group_IT_number 14
_symmetry_cell_setting monoclinic
_symmetry_Int_Tables_number 14
_symmetry_space_group_name_Hall '-P 2ybc'
_symmetry_space_group_name_H-M 'P 1 21/c 1'
_atom_sites_solution_hydrogens geom
_atom_sites_solution_primary direct
_atom_sites_solution_secondary difmap
_cell_angle_alpha 90.0000
_cell_angle_beta 109.9990
_cell_angle_gamma 90.0000
_cell_formula_units_Z 4
_cell_length_a 16.6950(5)
_cell_length_b 9.1363(2)
_cell_length_c 15.1901(5)
_cell_measurement_reflns_used 17785
_cell_measurement_temperature 103
_cell_measurement_theta_max 27.48
_cell_measurement_theta_min 3.13
_cell_volume 2177.24(11)
_computing_cell_refinement 'RAPID AUTO'
_computing_data_collection 'RAPID AUTO (Rigaku, ????)'
_computing_data_reduction 'RAPID AUTO'
_computing_molecular_graphics 'CrystalStructure 4.0'
_computing_publication_material 'CrystalStructure 4.0 (Rigaku, 2010)'
_computing_structure_refinement 'CRYSTALS (Carruthers, et al., 1999)'
_computing_structure_solution 'Il Milione (Burla, et al., 2007)'
_diffrn_ambient_temperature 103
_diffrn_detector_area_resol_mean 10.000
_diffrn_measured_fraction_theta_full 0.997
_diffrn_measured_fraction_theta_max 0.997
_diffrn_measurement_device_type 'Rigaku R-AXIS RAPID'
_diffrn_measurement_method \w
_diffrn_radiation_type 'Mo K\a'
_diffrn_radiation_wavelength 0.71075
_diffrn_reflns_av_R_equivalents 0.0213
_diffrn_reflns_limit_h_max 21
_diffrn_reflns_limit_h_min -21
_diffrn_reflns_limit_k_max 11
_diffrn_reflns_limit_k_min -10
_diffrn_reflns_limit_l_max 19
_diffrn_reflns_limit_l_min -19
_diffrn_reflns_number 20804
_diffrn_reflns_theta_full 27.49
_diffrn_reflns_theta_max 27.48
_diffrn_standards_number 0
_exptl_absorpt_coefficient_mu 1.140
_exptl_absorpt_correction_T_max 0.892
_exptl_absorpt_correction_T_min 0.773
_exptl_absorpt_correction_type multi-scan
_exptl_absorpt_process_details 'ABSCOR (Rigaku, 1995)'
_exptl_crystal_colour yellow
_exptl_crystal_density_diffrn 1.580
_exptl_crystal_density_method 'not measured'
_exptl_crystal_description block
_exptl_crystal_F_000 1064.00
_exptl_crystal_size_max 0.200
_exptl_crystal_size_mid 0.200
_exptl_crystal_size_min 0.100
_refine_diff_density_max 1.000
_refine_diff_density_min -0.265
_refine_ls_extinction_method none
_refine_ls_goodness_of_fit_ref 1.248
_refine_ls_hydrogen_treatment constr
_refine_ls_number_parameters 307
_refine_ls_number_reflns 4971
_refine_ls_R_factor_gt 0.0326
_refine_ls_shift/su_max 0.000
_refine_ls_structure_factor_coef Fsqd
_refine_ls_weighting_details 'w = 1/[0.0010Fo^2^ + 1.0000\s(Fo^2^)]/(4Fo^2^)'
_refine_ls_weighting_scheme calc
_refine_ls_wR_factor_ref 0.0966
_reflns_number_gt 4544
_reflns_number_total 4971
_reflns_threshold_expression F^2^>2.0\s(F^2^)
_cod_data_source_file ic501461n_si_001.cif
_cod_data_source_block CuIL7PF6
_cod_depositor_comments 'Adding full bibliography for 4340728--4340732.cif.'
_cod_original_cell_volume 2177.25(11)
_cod_database_code 4340728

loop_
_symmetry_equiv_pos_site_id
_symmetry_equiv_pos_as_xyz
1 +X,+Y,+Z
2 -X,1/2+Y,1/2-Z
3 -X,-Y,-Z
4 +X,1/2-Y,1/2+Z

loop_
_atom_site_label
_atom_site_type_symbol
_atom_site_fract_x
_atom_site_fract_y
_atom_site_fract_z
_atom_site_U_iso_or_equiv
_atom_site_adp_type
_atom_site_occupancy
_atom_site_symmetry_multiplicity
_atom_site_calc_flag
_atom_site_refinement_flags
Cu1 Cu 0.813380(10) 0.05859(2) 0.075570(10) 0.01849(7) Uani 1.0 4 d .
P1 P 0.79958(2) 0.52301(4) 0.02970(3) 0.01863(10) Uani 1.0 4 d .
F1 F 0.83737(7) 0.39110(11) 0.10122(7) 0.0350(3) Uani 1.0 4 d .
F2 F 0.74006(7) 0.40890(12) -0.04324(7) 0.0384(3) Uani 1.0 4 d .
F3 F 0.87192(7) 0.49896(11) -0.01502(9) 0.0391(4) Uani 1.0 4 d .
F4 F 0.76191(7) 0.65461(11) -0.04168(8) 0.0407(3) Uani 1.0 4 d .
F5 F 0.85957(8) 0.63686(11) 0.10250(7) 0.0387(3) Uani 1.0 4 d .
F6 F 0.72653(8) 0.54605(11) 0.07375(11) 0.0505(4) Uani 1.0 4 d .
N1 N 0.92798(8) 0.08617(13) 0.08442(9) 0.0189(3) Uani 1.0 4 d .
N2 N 0.82241(9) 0.04301(13) 0.22118(9) 0.0229(4) Uani 1.0 4 d .
N3 N 0.69332(8) 0.01862(14) 0.05829(10) 0.0223(4) Uani 1.0 4 d .
C1 C 0.78140(12) 0.17060(17) 0.24773(12) 0.0300(5) Uani 1.0 4 d .
C2 C 0.68660(12) 0.17537(18) 0.19400(13) 0.0336(5) Uani 1.0 4 d .
C3 C 0.65918(11) 0.15551(16) 0.08802(13) 0.0283(4) Uani 1.0 4 d .
C4 C 0.69522(10) -0.10355(16) 0.12448(12) 0.0257(4) Uani 1.0 4 d .
C5 C 0.77261(11) -0.09263(16) 0.21727(11) 0.0253(4) Uani 1.0 4 d .
C6 C 0.91308(11) 0.02769(18) 0.28058(11) 0.0275(4) Uani 1.0 4 d .
C7 C 0.96564(11) -0.05449(16) 0.23083(11) 0.0251(4) Uani 1.0 4 d .
C8 C 0.99092(10) 0.03494(15) 0.16153(10) 0.0204(4) Uani 1.0 4 d .
C9 C 1.07585(11) 0.06447(16) 0.17450(11) 0.0254(4) Uani 1.0 4 d .
C10 C 1.09720(10) 0.14666(17) 0.10947(11) 0.0266(4) Uani 1.0 4 d .
C11 C 1.03254(10) 0.20152(16) 0.03191(11) 0.0249(4) Uani 1.0 4 d .
C12 C 0.94992(10) 0.16869(15) 0.02231(10) 0.0212(4) Uani 1.0 4 d .
C13 C 0.63877(10) -0.02450(17) -0.03842(12) 0.0261(4) Uani 1.0 4 d .
C14 C 0.64535(11) 0.08357(19) -0.11223(13) 0.0320(5) Uani 1.0 4 d .
C15 C 0.58619(11) 0.04198(16) -0.20918(12) 0.0252(4) Uani 1.0 4 d .
C16 C 0.61370(11) -0.04306(17) -0.26915(13) 0.0294(5) Uani 1.0 4 d .
C17 C 0.55965(12) -0.07411(17) -0.35927(13) 0.0308(5) Uani 1.0 4 d .
C18 C 0.47633(11) -0.02389(19) -0.38971(12) 0.0298(5) Uani 1.0 4 d .
C19 C 0.44792(11) 0.05980(19) -0.33024(14) 0.0337(5) Uani 1.0 4 d .
C20 C 0.50318(11) 0.0939(2) -0.24095(13) 0.0320(5) Uani 1.0 4 d .
H1 H 0.7931 0.1658 0.3148 0.0386 Uiso 1.0 4 calc R
H2 H 0.8080 0.2574 0.2332 0.0388 Uiso 1.0 4 calc R
H3 H 0.6622 0.0980 0.2205 0.0442 Uiso 1.0 4 calc R
H4 H 0.6668 0.2695 0.2079 0.0443 Uiso 1.0 4 calc R
H5 H 0.6788 0.2366 0.0596 0.0354 Uiso 1.0 4 calc R
H6 H 0.5976 0.1487 0.0608 0.0360 Uiso 1.0 4 calc R
H7 H 0.6418 -0.0983 0.1364 0.0331 Uiso 1.0 4 calc R
H8 H 0.6966 -0.1933 0.0909 0.0330 Uiso 1.0 4 calc R
H9 H 0.8126 -0.1724 0.2240 0.0327 Uiso 1.0 4 calc R
H10 H 0.7556 -0.0893 0.2722 0.0330 Uiso 1.0 4 calc R
H11 H 0.9349 0.1260 0.2974 0.0329 Uiso 1.0 4 calc R
H12 H 0.9136 -0.0240 0.3366 0.0337 Uiso 1.0 4 calc R
H13 H 1.0182 -0.0897 0.2767 0.0290 Uiso 1.0 4 calc R
H14 H 0.9330 -0.1369 0.1966 0.0292 Uiso 1.0 4 calc R
H15 H 1.1185 0.0283 0.2271 0.0302 Uiso 1.0 4 calc R
H16 H 1.1539 0.1664 0.1174 0.0322 Uiso 1.0 4 calc R
H17 H 1.0450 0.2580 -0.0127 0.0318 Uiso 1.0 4 calc R
H18 H 0.9066 0.2061 -0.0292 0.0269 Uiso 1.0 4 calc R
H19 H 0.6564 -0.1212 -0.0509 0.0306 Uiso 1.0 4 calc R
H20 H 0.5803 -0.0283 -0.0399 0.0313 Uiso 1.0 4 calc R
H21 H 0.6305 0.1808 -0.0972 0.0365 Uiso 1.0 4 calc R
H22 H 0.7036 0.0837 -0.1118 0.0369 Uiso 1.0 4 calc R
H23 H 0.6690 -0.0796 -0.2483 0.0354 Uiso 1.0 4 calc R
H24 H 0.5793 -0.1286 -0.3994 0.0383 Uiso 1.0 4 calc R
H25 H 0.4396 -0.0461 -0.4497 0.0345 Uiso 1.0 4 calc R
H26 H 0.3920 0.0936 -0.3503 0.0396 Uiso 1.0 4 calc R
H27 H 0.4842 0.1517 -0.2017 0.0396 Uiso 1.0 4 calc R

loop_
_atom_site_aniso_label
_atom_site_aniso_U_11
_atom_site_aniso_U_22
_atom_site_aniso_U_33
_atom_site_aniso_U_12
_atom_site_aniso_U_13
_atom_site_aniso_U_23
Cu1 0.02157(13) 0.01868(13) 0.01657(12) -0.00207(6) 0.00828(9) 0.00022(6)
P1 0.0208(2) 0.01827(19) 0.0181(2) -0.00276(14) 0.00820(15) -0.00129(14)
F1 0.0387(6) 0.0295(5) 0.0307(6) -0.0024(5) 0.0038(5) 0.0108(5)
F2 0.0439(7) 0.0345(6) 0.0304(6) -0.0187(5) 0.0044(5) -0.0055(5)
F3 0.0458(7) 0.0312(6) 0.0566(8) -0.0031(5) 0.0385(6) -0.0043(5)
F4 0.0379(6) 0.0317(6) 0.0445(7) -0.0014(5) 0.0038(5) 0.0159(5)
F5 0.0568(7) 0.0346(6) 0.0229(5) -0.0222(5) 0.0116(5) -0.0098(4)
F6 0.0581(8) 0.0317(6) 0.0883(11) -0.0024(5) 0.0593(8) -0.0039(6)
N1 0.0232(6) 0.0186(6) 0.0158(6) -0.0012(5) 0.0079(5) -0.0008(5)
N2 0.0329(8) 0.0187(6) 0.0205(7) -0.0033(5) 0.0134(6) -0.0008(5)
N3 0.0252(7) 0.0178(6) 0.0262(7) -0.0010(5) 0.0118(6) 0.0002(5)
C1 0.0517(11) 0.0202(7) 0.0257(8) -0.0016(7) 0.0231(8) -0.0027(6)
C2 0.0470(11) 0.0233(8) 0.0407(10) 0.0049(8) 0.0281(9) -0.0005(7)
C3 0.0293(8) 0.0194(7) 0.0411(10) 0.0035(6) 0.0185(7) 0.0012(7)
C4 0.0308(8) 0.0172(7) 0.0348(9) -0.0021(6) 0.0182(7) 0.0018(6)
C5 0.0354(9) 0.0185(7) 0.0280(8) -0.0009(7) 0.0185(7) 0.0036(6)
C6 0.0392(10) 0.0301(8) 0.0142(7) -0.0063(7) 0.0106(7) -0.0003(6)
C7 0.0283(8) 0.0261(8) 0.0178(8) -0.0015(6) 0.0036(7) 0.0033(6)
C8 0.0254(8) 0.0200(7) 0.0148(7) -0.0024(6) 0.0057(6) -0.0040(5)
C9 0.0254(8) 0.0290(8) 0.0201(8) -0.0024(6) 0.0056(7) -0.0067(6)
C10 0.0239(8) 0.0309(8) 0.0253(8) -0.0083(6) 0.0090(6) -0.0098(7)
C11 0.0339(8) 0.0223(7) 0.0237(8) -0.0065(7) 0.0167(7) -0.0039(6)
C12 0.0282(8) 0.0200(7) 0.0174(7) 0.0001(6) 0.0104(6) 0.0001(5)
C13 0.0228(8) 0.0227(7) 0.0321(9) -0.0043(6) 0.0085(7) 0.0003(7)
C14 0.0297(9) 0.0332(9) 0.0293(9) -0.0110(7) 0.0050(7) 0.0021(7)
C15 0.0238(8) 0.0241(8) 0.0270(9) -0.0069(6) 0.0078(7) 0.0031(6)
C16 0.0235(8) 0.0257(8) 0.0394(10) 0.0037(6) 0.0112(7) 0.0061(7)
C17 0.0371(10) 0.0254(8) 0.0343(10) 0.0025(7) 0.0180(8) -0.0015(7)
C18 0.0312(9) 0.0303(8) 0.0261(9) -0.0029(7) 0.0075(7) 0.0026(7)
C19 0.0226(9) 0.0414(10) 0.0350(10) 0.0047(7) 0.0071(8) 0.0020(7)
C20 0.0274(9) 0.0391(9) 0.0324(9) 0.0008(8) 0.0141(7) -0.0052(8)

loop_
_atom_type_symbol
_atom_type_description
_atom_type_scat_dispersion_real
_atom_type_scat_dispersion_imag
_atom_type_scat_source
N N 0.006 0.003
;
International Tables for Crystallography
(1992, Vol. C, Tables 4.2.6.8 and 6.1.1.4)
;
Cu Cu 0.320 1.265
;
International Tables for Crystallography
(1992, Vol. C, Tables 4.2.6.8 and 6.1.1.4)
;
P P 0.102 0.094
;
International Tables for Crystallography
(1992, Vol. C, Tables 4.2.6.8 and 6.1.1.4)
;
F F 0.017 0.010
;
International Tables for Crystallography
(1992, Vol. C, Tables 4.2.6.8 and 6.1.1.4)
;
C C 0.003 0.002
;
International Tables for Crystallography
(1992, Vol. C, Tables 4.2.6.8 and 6.1.1.4)
;
H H 0.000 0.000
;
International Tables for Crystallography
(1992, Vol. C, Table 6.1.1.4)
;

loop_
_geom_angle_atom_site_label_1
_geom_angle_atom_site_label_2
_geom_angle_atom_site_label_3
_geom_angle
_geom_angle_publ_flag
N1 Cu1 N2 102.75(6) yes
N1 Cu1 N3 175.42(6) yes
N2 Cu1 N3 80.56(6) yes
F1 P1 F2 89.24(6) yes
F1 P1 F3 90.30(7) yes
F1 P1 F4 179.97(8) yes
F1 P1 F5 90.70(6) yes
F1 P1 F6 89.72(7) yes
F2 P1 F3 89.81(7) yes
F2 P1 F4 90.76(6) yes
F2 P1 F5 179.67(8) yes
F2 P1 F6 89.63(7) yes
F3 P1 F4 89.67(7) yes
F3 P1 F5 89.87(7) yes
F3 P1 F6 179.44(7) yes
F4 P1 F5 89.30(6) yes
F4 P1 F6 90.31(7) yes
F5 P1 F6 90.69(7) yes
Cu1 N1 C8 118.72(12) yes
Cu1 N1 C12 122.29(10) yes
C8 N1 C12 118.58(14) yes
Cu1 N2 C1 110.47(10) yes
Cu1 N2 C5 99.88(9) yes
Cu1 N2 C6 109.13(12) yes
C1 N2 C5 111.41(15) yes
C1 N2 C6 112.42(12) yes
C5 N2 C6 112.83(12) yes
Cu1 N3 C3 106.20(10) yes
Cu1 N3 C4 105.24(9) yes
Cu1 N3 C13 115.58(13) yes
C3 N3 C4 109.96(15) yes
C3 N3 C13 110.38(12) yes
C4 N3 C13 109.29(12) yes
N2 C1 C2 111.88(13) yes
C1 C2 C3 116.52(18) yes
N3 C3 C2 114.02(13) yes
N3 C4 C5 112.42(13) yes
N2 C5 C4 111.75(13) yes
N2 C6 C7 112.56(13) yes
C6 C7 C8 115.06(13) yes
N1 C8 C7 118.08(15) yes
N1 C8 C9 120.34(15) yes
C7 C8 C9 121.58(13) yes
C8 C9 C10 120.30(14) yes
C9 C10 C11 119.10(16) yes
C10 C11 C12 118.22(16) yes
N1 C12 C11 123.43(13) yes
N3 C13 C14 112.30(13) yes
C13 C14 C15 111.42(14) yes
C14 C15 C16 121.73(16) yes
C14 C15 C20 119.65(17) yes
C16 C15 C20 118.58(15) yes
C15 C16 C17 120.80(17) yes
C16 C17 C18 120.11(19) yes
C17 C18 C19 119.59(15) yes
C18 C19 C20 119.93(17) yes
C15 C20 C19 120.95(19) yes
N2 C1 H1 107.759 no
N2 C1 H2 106.992 no
C2 C1 H1 111.448 no
C2 C1 H2 109.201 no
H1 C1 H2 109.434 no
C1 C2 H3 105.402 no
C1 C2 H4 106.230 no
C3 C2 H3 109.548 no
C3 C2 H4 109.497 no
H3 C2 H4 109.403 no
N3 C3 H5 106.289 no
N3 C3 H6 105.875 no
C2 C3 H5 110.718 no
C2 C3 H6 110.409 no
H5 C3 H6 109.287 no
N3 C4 H7 106.173 no
N3 C4 H8 106.049 no
C5 C4 H7 111.096 no
C5 C4 H8 111.631 no
H7 C4 H8 109.191 no
N2 C5 H9 105.535 no
N2 C5 H10 105.369 no
C4 C5 H9 112.078 no
C4 C5 H10 112.641 no
H9 C5 H10 109.011 no
N2 C6 H11 106.644 no
N2 C6 H12 106.324 no
C7 C6 H11 110.850 no
C7 C6 H12 110.974 no
H11 C6 H12 109.281 no
C6 C7 H13 109.713 no
C6 C7 H14 109.405 no
C8 C7 H13 106.357 no
C8 C7 H14 106.746 no
H13 C7 H14 109.398 no
C8 C9 H15 119.842 no
C10 C9 H15 119.855 no
C9 C10 H16 120.834 no
C11 C10 H16 120.060 no
C10 C11 H17 120.996 no
C12 C11 H17 120.781 no
N1 C12 H18 118.229 no
C11 C12 H18 118.336 no
N3 C13 H19 108.019 no
N3 C13 H20 107.630 no
C14 C13 H19 110.042 no
C14 C13 H20 109.330 no
H19 C13 H20 109.457 no
C13 C14 H21 109.328 no
C13 C14 H22 108.650 no
C15 C14 H21 108.939 no
C15 C14 H22 108.987 no
H21 C14 H22 109.492 no
C15 C16 H23 119.339 no
C17 C16 H23 119.857 no
C16 C17 H24 120.041 no
C18 C17 H24 119.845 no
C17 C18 H25 120.297 no
C19 C18 H25 120.112 no
C18 C19 H26 119.907 no
C20 C19 H26 120.162 no
C15 C20 H27 119.340 no
C19 C20 H27 119.710 no

loop_
_geom_bond_atom_site_label_1
_geom_bond_atom_site_label_2
_geom_bond_distance
_geom_bond_publ_flag
Cu1 N1 1.8884(14) yes
Cu1 N2 2.1696(15) yes
Cu1 N3 1.9647(14) yes
P1 F1 1.6006(11) yes
P1 F2 1.5965(11) yes
P1 F3 1.5904(15) yes
P1 F4 1.5970(11) yes
P1 F5 1.5970(11) yes
P1 F6 1.5930(18) yes
N1 C8 1.3614(17) yes
N1 C12 1.352(3) yes
N2 C1 1.476(3) yes
N2 C5 1.482(2) yes
N2 C6 1.480(2) yes
N3 C3 1.506(3) yes
N3 C4 1.495(3) yes
N3 C13 1.493(2) yes
C1 C2 1.513(3) yes
C2 C3 1.526(3) yes
C4 C5 1.556(2) yes
C6 C7 1.536(3) yes
C7 C8 1.503(3) yes
C8 C9 1.390(3) yes
C9 C10 1.381(3) yes
C10 C11 1.391(2) yes
C11 C12 1.370(3) yes
C13 C14 1.526(3) yes
C14 C15 1.515(3) yes
C15 C16 1.389(3) yes
C15 C20 1.386(3) yes
C16 C17 1.387(3) yes
C17 C18 1.385(3) yes
C18 C19 1.385(3) yes
C19 C20 1.390(3) yes
C1 H1 0.970 no
C1 H2 0.970 no
C2 H3 0.970 no
C2 H4 0.970 no
C3 H5 0.970 no
C3 H6 0.970 no
C4 H7 0.970 no
C4 H8 0.970 no
C5 H9 0.970 no
C5 H10 0.970 no
C6 H11 0.970 no
C6 H12 0.970 no
C7 H13 0.970 no
C7 H14 0.970 no
C9 H15 0.930 no
C10 H16 0.930 no
C11 H17 0.930 no
C12 H18 0.930 no
C13 H19 0.970 no
C13 H20 0.970 no
C14 H21 0.970 no
C14 H22 0.970 no
C16 H23 0.930 no
C17 H24 0.930 no
C18 H25 0.930 no
C19 H26 0.930 no
C20 H27 0.930 no

loop_
_geom_contact_atom_site_label_1
_geom_contact_atom_site_label_2
_geom_contact_distance
_geom_contact_publ_flag
_geom_contact_site_symmetry_2
Cu1 C2 3.385(3) no .
Cu1 C7 2.9984(15) no .
Cu1 C14 3.2536(16) no .
N1 C6 3.120(3) no .
N1 C10 2.774(3) no .
N2 C3 2.967(2) no .
N2 C8 3.238(3) no .
N3 C1 3.078(2) no .
C1 C4 3.163(3) no .
C2 C4 2.781(3) no .
C2 C5 2.799(3) no .
C3 C5 3.168(2) no .
C3 C14 3.043(3) no .
C5 C7 3.177(3) no .
C8 C11 2.759(3) no .
C9 C12 2.710(2) no .
C13 C16 3.389(3) no .
C13 C20 3.316(3) no .
C15 C18 2.794(3) no .
C16 C19 2.765(3) no .
C17 C20 2.763(3) no .
Cu1 F1 3.0715(11) no .
F1 Cu1 3.0715(11) no .
F1 N1 3.2216(17) no .
F1 C1 3.363(3) no .
F1 C7 3.4398(18) no 2_755
F1 C9 3.5831(18) no 2_755
F1 C12 3.261(2) no .
F2 C1 3.547(3) no 4_554
F2 C14 3.361(2) no .
F2 C18 3.457(2) no 2_654
F2 C19 3.3642(19) no 2_654
F3 C6 3.410(3) no 4_554
F3 C11 3.222(2) no 3_765
F3 C12 3.2584(18) no .
F4 C10 3.398(3) no 3_765
F4 C13 3.591(2) no 1_565
F4 C19 3.485(2) no 2_654
F5 C7 3.5393(18) no 1_565
F5 C7 3.5956(18) no 2_755
F5 C9 3.2521(19) no 2_755
F5 C11 3.480(3) no 3_765
F6 C4 3.3751(19) no 1_565
F6 C16 3.510(3) no 4_555
F6 C17 3.287(3) no 4_555
N1 F1 3.2216(17) no .
N1 C10 3.540(2) no 3_755
N1 C11 3.356(3) no 3_755
C1 F1 3.363(3) no .
C1 F2 3.547(3) no 4_555
C4 F6 3.3751(19) no 1_545
C6 F3 3.410(3) no 4_555
C7 F1 3.4398(18) no 2_745
C7 F5 3.5393(18) no 1_545
C7 F5 3.5956(18) no 2_745
C8 C11 3.559(3) no 3_755
C9 F1 3.5831(18) no 2_745
C9 F5 3.2521(19) no 2_745
C9 C12 3.575(3) no 3_755
C10 F4 3.398(3) no 3_765
C10 N1 3.540(2) no 3_755
C10 C12 3.442(2) no 3_755
C11 F3 3.222(2) no 3_765
C11 F5 3.480(3) no 3_765
C11 N1 3.356(3) no 3_755
C11 C8 3.559(3) no 3_755
C11 C12 3.517(2) no 3_755
C12 F1 3.261(2) no .
C12 F3 3.2584(18) no .
C12 C9 3.575(3) no 3_755
C12 C10 3.442(2) no 3_755
C12 C11 3.517(2) no 3_755
C13 F4 3.591(2) no 1_545
C14 F2 3.361(2) no .
C16 F6 3.510(3) no 4_554
C17 F6 3.287(3) no 4_554
C18 F2 3.457(2) no 2_644
C19 F2 3.3642(19) no 2_644
C19 F4 3.485(2) no 2_644
Cu1 H2 3.0309 no .
Cu1 H5 2.7160 no .
Cu1 H7 3.5949 no .
Cu1 H8 3.0760 no .
Cu1 H9 3.0919 no .
Cu1 H11 3.3424 no .
Cu1 H14 2.8370 no .
Cu1 H18 2.9090 no .
Cu1 H19 3.1330 no .
Cu1 H21 3.4603 no .
Cu1 H22 2.8189 no .
N1 H11 3.2179 no .
N1 H13 3.2206 no .
N1 H14 2.6400 no .
N1 H15 3.2216 no .
N1 H17 3.2293 no .
N2 H3 2.7185 no .
N2 H4 3.2730 no .
N2 H5 3.2978 no .
N2 H7 3.1245 no .
N2 H8 3.1851 no .
N2 H13 3.3137 no .
N2 H14 2.5925 no .
N3 H2 3.4642 no .
N3 H3 2.7833 no .
N3 H4 3.3620 no .
N3 H9 3.1497 no .
N3 H10 3.2101 no .
N3 H21 2.6792 no .
N3 H22 2.7134 no .
C1 H5 2.8490 no .
C1 H6 3.3997 no .
C1 H7 3.4106 no .
C1 H9 3.2174 no .
C1 H10 2.4646 no .
C1 H11 2.4453 no .
C1 H12 2.7957 no .
C2 H7 2.6699 no .
C2 H10 2.7663 no .
C3 H1 3.4065 no .
C3 H2 2.8551 no .
C3 H7 2.4789 no .
C3 H8 3.2449 no .
C3 H10 3.5136 no .
C3 H19 3.2832 no .
C3 H20 2.5652 no .
C3 H21 2.6975 no .
C3 H22 3.4255 no .
C4 H3 2.5248 no .
C4 H5 3.2438 no .
C4 H6 2.7972 no .
C4 H19 2.5226 no .
C4 H20 2.6671 no .
C5 H1 2.7454 no .
C5 H2 3.2457 no .
C5 H3 2.5489 no .
C5 H11 3.2490 no .
C5 H12 2.5099 no .
C5 H14 2.8294 no .
C6 H1 2.5659 no .
C6 H2 2.6716 no .
C6 H9 2.4309 no .
C6 H10 2.8007 no .
C7 H9 2.7421 no .
C7 H15 2.6814 no .
C8 H11 2.6732 no .
C8 H12 3.3722 no .
C8 H16 3.2467 no .
C8 H18 3.1669 no .
C9 H11 3.5132 no .
C9 H13 2.5183 no .
C9 H14 3.1203 no .
C9 H17 3.2366 no .
C10 H18 3.2052 no .
C11 H15 3.2313 no .
C12 H16 3.2124 no .
C13 H5 2.7703 no .
C13 H6 2.4408 no .
C13 H7 2.7229 no .
C13 H8 2.4235 no .
C13 H23 3.4314 no .
C13 H27 3.3197 no .
C14 H5 2.8428 no .
C14 H6 3.0549 no .
C14 H23 2.6851 no .
C14 H27 2.6399 no .
C15 H19 2.7291 no .
C15 H20 2.6848 no .
C15 H24 3.2507 no .
C15 H26 3.2518 no .
C16 H19 3.2234 no .
C16 H21 3.2531 no .
C16 H22 2.6174 no .
C16 H25 3.2428 no .
C16 H27 3.2258 no .
C17 H26 3.2341 no .
C18 H23 3.2398 no .
C18 H27 3.2395 no .
C19 H24 3.2336 no .
C20 H20 3.0886 no .
C20 H21 2.5967 no .
C20 H22 3.2497 no .
C20 H23 3.2252 no .
C20 H25 3.2425 no .
H1 H3 2.2517 no .
H1 H4 2.3743 no .
H1 H9 3.4438 no .
H1 H10 2.4424 no .
H1 H11 2.4964 no .
H1 H12 2.5897 no .
H2 H3 2.7858 no .
H2 H4 2.2572 no .
H2 H5 2.7835 no .
H2 H10 3.3920 no .
H2 H11 2.3385 no .
H2 H12 3.2078 no .
H3 H5 2.8505 no .
H3 H6 2.3397 no .
H3 H7 2.1606 no .
H3 H8 3.4733 no .
H3 H9 3.5103 no .
H3 H10 2.2674 no .
H4 H5 2.3492 no .
H4 H6 2.4041 no .
H4 H7 3.5118 no .
H4 H10 3.5928 no .
H5 H7 3.4057 no .
H5 H20 3.0248 no .
H5 H21 2.2953 no .
H5 H22 3.1044 no .
H6 H7 2.5243 no .
H6 H8 3.4910 no .
H6 H19 3.3260 no .
H6 H20 2.1762 no .
H6 H21 2.6553 no .
H7 H9 2.7871 no .
H7 H10 2.2792 no .
H7 H19 2.9445 no .
H7 H20 2.5983 no .
H8 H9 2.2795 no .
H8 H10 2.7573 no .
H8 H19 2.1301 no .
H8 H20 2.7120 no .
H9 H11 3.3597 no .
H9 H12 2.3733 no .
H9 H13 3.3341 no .
H9 H14 2.2113 no .
H10 H11 3.4921 no .
H10 H12 2.5507 no .
H10 H14 3.5504 no .
H11 H13 2.4930 no .
H11 H14 2.8427 no .
H12 H13 2.3070 no .
H12 H14 2.4814 no .
H13 H15 2.3236 no .
H14 H15 3.3329 no .
H15 H16 2.3208 no .
H16 H17 2.3357 no .
H17 H18 2.2873 no .
H18 H22 3.3766 no .
H19 H21 2.8432 no .
H19 H22 2.3408 no .
H19 H23 3.1003 no .
H20 H21 2.3682 no .
H20 H22 2.8314 no .
H20 H27 2.9355 no .
H21 H23 3.5144 no .
H21 H27 2.4294 no .
H22 H23 2.4573 no .
H22 H27 3.4987 no .
H23 H24 2.3157 no .
H24 H25 2.3174 no .
H25 H26 2.3155 no .
H26 H27 2.3181 no .
P1 H5 3.4263 no .
P1 H8 3.4105 no 1_565
P1 H13 3.5836 no 2_755
P1 H15 3.4738 no 2_755
P1 H17 3.3559 no 3_765
P1 H26 3.4800 no 2_654
F1 H2 2.5348 no .
F1 H5 2.8724 no .
F1 H13 2.4949 no 2_755
F1 H15 2.7575 no 2_755
F1 H18 3.1118 no .
F2 H1 2.6848 no 4_554
F2 H3 3.3732 no 4_554
F2 H5 2.6556 no .
F2 H10 3.3375 no 4_554
F2 H18 3.2868 no .
F2 H21 2.7084 no .
F2 H22 3.1386 no .
F2 H25 2.9932 no 2_654
F2 H26 2.8080 no 2_654
F3 H1 2.8903 no 4_554
F3 H10 3.2563 no 4_554
F3 H11 3.5466 no 4_554
F3 H12 2.5871 no 4_554
F3 H13 3.5472 no 2_755
F3 H16 3.3904 no 3_765
F3 H17 2.5756 no 3_765
F3 H18 2.7619 no .
F4 H8 2.9459 no 1_565
F4 H10 2.8553 no 4_554
F4 H16 2.6609 no 3_765
F4 H17 3.1451 no 3_765
F4 H19 2.6741 no 1_565
F4 H26 2.5927 no 2_654
F5 H8 3.0843 no 1_565
F5 H9 2.8370 no 1_565
F5 H11 3.2447 no 2_755
F5 H13 3.0418 no 2_755
F5 H14 2.5728 no 1_565
F5 H15 2.6779 no 2_755
F5 H17 2.6094 no 3_765
F6 H2 3.5238 no .
F6 H4 3.5951 no .
F6 H5 2.9247 no .
F6 H8 2.4653 no 1_565
F6 H9 3.4128 no 1_565
F6 H15 3.2432 no 2_755
F6 H19 3.5614 no 1_565
F6 H23 3.1776 no 4_555
F6 H24 2.7317 no 4_555
F6 H25 2.8948 no 2_654
F6 H26 3.3212 no 2_654
N1 H13 3.5682 no 2_755
N1 H17 3.4077 no 3_755
C1 H18 3.5038 no 4_555
C3 H25 3.4923 no 2_654
C4 H23 3.5894 no 4_545
C4 H24 3.0633 no 4_545
C4 H27 3.5980 no 3_655
C5 H16 3.2479 no 2_745
C5 H23 3.5847 no 4_545
C7 H11 3.4568 no 2_745
C8 H13 3.5727 no 2_755
C8 H17 3.4212 no 3_755
C9 H2 3.4265 no 2_745
C9 H9 3.1079 no 2_755
C9 H14 3.3902 no 2_755
C9 H18 3.3926 no 3_755
C10 H9 2.9651 no 2_755
C10 H10 3.4734 no 2_755
C10 H12 3.1400 no 2_755
C10 H18 3.4384 no 3_755
C11 H12 3.1402 no 2_755
C14 H4 3.1722 no 4_554
C15 H4 2.7429 no 4_554
C16 H4 2.7142 no 4_554
C16 H27 3.1860 no 2_644
C17 H4 3.2772 no 4_554
C17 H7 3.3025 no 4_544
C17 H8 3.3911 no 4_544
C17 H25 3.1068 no 3_654
C17 H27 2.8516 no 2_644
C18 H21 3.2030 no 2_644
C18 H24 3.3210 no 3_654
C18 H25 3.2665 no 3_654
C18 H27 3.2432 no 2_644
C19 H3 3.2138 no 3_655
C19 H19 3.5546 no 2_654
C20 H3 3.3727 no 3_655
C20 H4 3.3280 no 4_554
C20 H7 3.3185 no 3_655
H1 F2 2.6848 no 4_555
H1 F3 2.8903 no 4_555
H1 H18 2.7399 no 4_555
H1 H22 3.1398 no 4_555
H2 F1 2.5348 no .
H2 F6 3.5238 no .
H2 C9 3.4265 no 2_755
H2 H13 3.2705 no 2_755
H2 H15 2.7374 no 2_755
H2 H18 3.4332 no 4_555
H3 F2 3.3732 no 4_555
H3 C19 3.2138 no 3_655
H3 C20 3.3727 no 3_655
H3 H26 2.9980 no 3_655
H3 H27 3.2836 no 3_655
H4 F6 3.5951 no .
H4 C14 3.1722 no 4_555
H4 C15 2.7429 no 4_555
H4 C16 2.7142 no 4_555
H4 C17 3.2772 no 4_555
H4 C20 3.3280 no 4_555
H4 H21 3.2502 no 4_555
H4 H22 2.9196 no 4_555
H4 H23 2.9078 no 4_555
H5 P1 3.4263 no .
H5 F1 2.8724 no .
H5 F2 2.6556 no .
H5 F6 2.9247 no .
H5 H25 2.8947 no 2_654
H6 H20 3.0794 no 3_655
H6 H25 3.2082 no 2_654
H7 C17 3.3025 no 4_545
H7 C20 3.3185 no 3_655
H7 H23 3.3754 no 4_545
H7 H24 2.6873 no 4_545
H7 H26 3.4837 no 3_655
H7 H27 2.6599 no 3_655
H8 P1 3.4105 no 1_545
H8 F4 2.9459 no 1_545
H8 F5 3.0843 no 1_545
H8 F6 2.4653 no 1_545
H8 C17 3.3911 no 4_545
H8 H23 3.3542 no 4_545
H8 H24 2.5885 no 4_545
H9 F5 2.8370 no 1_545
H9 F6 3.4128 no 1_545
H9 C9 3.1079 no 2_745
H9 C10 2.9651 no 2_745
H9 H15 2.9604 no 2_745
H9 H16 2.7128 no 2_745
H9 H23 3.4269 no 4_545
H10 F2 3.3375 no 4_555
H10 F3 3.2563 no 4_555
H10 F4 2.8553 no 4_555
H10 C10 3.4734 no 2_745
H10 H16 2.8877 no 2_745
H10 H23 3.3205 no 4_545
H10 H26 3.0789 no 3_655
H11 F3 3.5466 no 4_555
H11 F5 3.2447 no 2_745
H11 C7 3.4568 no 2_755
H11 H13 3.0382 no 2_755
H11 H14 3.0704 no 2_755
H11 H17 3.0327 no 4_555
H11 H18 3.2202 no 4_555
H12 F3 2.5871 no 4_555
H12 C10 3.1400 no 2_745
H12 C11 3.1402 no 2_745
H12 H16 3.2090 no 2_745
H12 H17 3.2157 no 2_745
H12 H17 3.5393 no 4_555
H12 H18 3.5742 no 4_555
H13 P1 3.5836 no 2_745
H13 F1 2.4949 no 2_745
H13 F3 3.5472 no 2_745
H13 F5 3.0418 no 2_745
H13 N1 3.5682 no 2_745
H13 C8 3.5727 no 2_745
H13 H2 3.2705 no 2_745
H13 H11 3.0382 no 2_745
H14 F5 2.5728 no 1_545
H14 C9 3.3902 no 2_745
H14 H11 3.0704 no 2_745
H14 H15 3.4809 no 2_745
H14 H17 3.1409 no 3_755
H15 P1 3.4738 no 2_745
H15 F1 2.7575 no 2_745
H15 F5 2.6779 no 2_745
H15 F6 3.2432 no 2_745
H15 H2 2.7374 no 2_745
H15 H9 2.9604 no 2_755
H15 H14 3.4809 no 2_755
H15 H18 3.5965 no 3_755
H15 H23 3.4815 no 3_755
H16 F3 3.3904 no 3_765
H16 F4 2.6609 no 3_765
H16 C5 3.2479 no 2_755
H16 H9 2.7128 no 2_755
H16 H10 2.8877 no 2_755
H16 H12 3.2090 no 2_755
H16 H22 3.3209 no 3_755
H16 H23 3.0496 no 3_755
H17 P1 3.3559 no 3_765
H17 F3 2.5756 no 3_765
H17 F4 3.1451 no 3_765
H17 F5 2.6094 no 3_765
H17 N1 3.4077 no 3_755
H17 C8 3.4212 no 3_755
H17 H11 3.0327 no 4_554
H17 H12 3.2157 no 2_755
H17 H12 3.5393 no 4_554
H17 H14 3.1409 no 3_755
H18 F1 3.1118 no .
H18 F2 3.2868 no .
H18 F3 2.7619 no .
H18 C1 3.5038 no 4_554
H18 C9 3.3926 no 3_755
H18 C10 3.4384 no 3_755
H18 H1 2.7399 no 4_554
H18 H2 3.4332 no 4_554
H18 H11 3.2202 no 4_554
H18 H12 3.5742 no 4_554
H18 H15 3.5965 no 3_755
H19 F4 2.6741 no 1_545
H19 F6 3.5614 no 1_545
H19 C19 3.5546 no 2_644
H19 H26 2.9774 no 2_644
H20 H6 3.0794 no 3_655
H20 H20 3.3377 no 3_655
H21 F2 2.7084 no .
H21 C18 3.2030 no 2_654
H21 H4 3.2502 no 4_554
H21 H25 2.9452 no 2_654
H22 F2 3.1386 no .
H22 H1 3.1398 no 4_554
H22 H4 2.9196 no 4_554
H22 H16 3.3209 no 3_755
H23 F6 3.1776 no 4_554
H23 C4 3.5894 no 4_544
H23 C5 3.5847 no 4_544
H23 H4 2.9078 no 4_554
H23 H7 3.3754 no 4_544
H23 H8 3.3542 no 4_544
H23 H9 3.4269 no 4_544
H23 H10 3.3205 no 4_544
H23 H15 3.4815 no 3_755
H23 H16 3.0496 no 3_755
H23 H27 3.4381 no 2_644
H24 F6 2.7317 no 4_554
H24 C4 3.0633 no 4_544
H24 C18 3.3210 no 3_654
H24 H7 2.6873 no 4_544
H24 H8 2.5885 no 4_544
H24 H25 2.7215 no 3_654
H24 H27 2.9367 no 2_644
H25 F2 2.9932 no 2_644
H25 F6 2.8948 no 2_644
H25 C3 3.4923 no 2_644
H25 C17 3.1068 no 3_654
H25 C18 3.2665 no 3_654
H25 H5 2.8947 no 2_644
H25 H6 3.2082 no 2_644
H25 H21 2.9452 no 2_644
H25 H24 2.7215 no 3_654
H25 H25 3.0360 no 3_654
H25 H27 3.5388 no 2_644
H26 P1 3.4800 no 2_644
H26 F2 2.8080 no 2_644
H26 F4 2.5927 no 2_644
H26 F6 3.3212 no 2_644
H26 H3 2.9980 no 3_655
H26 H7 3.4837 no 3_655
H26 H10 3.0789 no 3_655
H26 H19 2.9774 no 2_654
H27 C4 3.5980 no 3_655
H27 C16 3.1860 no 2_654
H27 C17 2.8516 no 2_654
H27 C18 3.2432 no 2_654
H27 H3 3.2836 no 3_655
H27 H7 2.6599 no 3_655
H27 H23 3.4381 no 2_654
H27 H24 2.9367 no 2_654
H27 H25 3.5388 no 2_654

loop_
_geom_torsion_atom_site_label_1
_geom_torsion_atom_site_label_2
_geom_torsion_atom_site_label_3
_geom_torsion_atom_site_label_4
_geom_torsion
_geom_torsion_publ_flag
N1 Cu1 N2 C1 112.61(8) no
N1 Cu1 N2 C5 -129.98(7) no
N1 Cu1 N2 C6 -11.47(8) no
N2 Cu1 N1 C8 25.85(10) no
N2 Cu1 N1 C12 -146.67(9) no
N2 Cu1 N3 C3 71.29(8) no
N2 Cu1 N3 C4 -45.30(8) no
N2 Cu1 N3 C13 -165.96(9) no
N3 Cu1 N2 C1 -70.62(8) no
N3 Cu1 N2 C5 46.80(7) no
N3 Cu1 N2 C6 165.31(8) no
Cu1 N1 C8 C7 6.19(17) no
Cu1 N1 C8 C9 -174.27(9) no
Cu1 N1 C12 C11 173.76(9) no
C8 N1 C12 C11 1.2(2) no
C12 N1 C8 C7 178.99(12) no
C12 N1 C8 C9 -1.5(2) no
Cu1 N2 C1 C2 64.28(15) no
Cu1 N2 C5 C4 -37.12(14) no
Cu1 N2 C6 C7 -31.60(14) no
C1 N2 C5 C4 79.60(16) no
C5 N2 C1 C2 -45.78(17) no
C1 N2 C6 C7 -154.52(13) no
C6 N2 C1 C2 -173.56(13) no
C5 N2 C6 C7 78.46(17) no
C6 N2 C5 C4 -152.85(13) no
Cu1 N3 C3 C2 -76.76(14) no
Cu1 N3 C4 C5 35.47(15) no
Cu1 N3 C13 C14 -52.12(14) no
C3 N3 C4 C5 -78.52(15) no
C4 N3 C3 C2 36.61(17) no
C3 N3 C13 C14 68.40(18) no
C13 N3 C3 C2 157.26(13) no
C4 N3 C13 C14 -170.56(12) no
C13 N3 C4 C5 160.18(13) no
N2 C1 C2 C3 -48.64(19) no
C1 C2 C3 N3 54.27(19) no
N3 C4 C5 N2 4.5(2) no
N2 C6 C7 C8 78.47(16) no
C6 C7 C8 N1 -64.28(16) no
C6 C7 C8 C9 116.18(15) no
N1 C8 C9 C10 0.3(3) no
C7 C8 C9 C10 179.82(13) no
C8 C9 C10 C11 1.2(3) no
C9 C10 C11 C12 -1.4(3) no
C10 C11 C12 N1 0.2(3) no
N3 C13 C14 C15 -177.12(13) no
C13 C14 C15 C16 -93.7(2) no
C13 C14 C15 C20 88.71(18) no
C14 C15 C16 C17 -176.91(15) no
C14 C15 C20 C19 178.78(15) no
C16 C15 C20 C19 1.1(3) no
C20 C15 C16 C17 0.7(3) no
C15 C16 C17 C18 -1.9(3) no
C16 C17 C18 C19 1.2(3) no
C17 C18 C19 C20 0.5(3) no
C18 C19 C20 C15 -1.7(3) no
